data_7027193
loop_
_publ_author_name
'Walsdorff, Christian'
'Park, Sunyoung'
'Kim, Jeongho'
'Heo, Jungseok'
'Park, Ki-Min'
'Oh, Jinho'
'Kim, Kimoon'

_publ_section_title
;
 Co-ordination chemistry of CuI with
 1,3,5-tris[bis(pyridin-2-ylmethyl)aminomethyl]-2,4,6-triethylbenzene, a
 conformationally constrained trinucleating ligand
;
_journal_issue 6
_journal_name_full 'Journal of the Chemical Society, Dalton Transactions'
_journal_page_first 923
_journal_paper_doi 10.1039/a809179j
_journal_year 1999
_chemical_formula_sum 'C15 H21 Br3'
_chemical_formula_weight 441.05
_chemical_name_common TriBr
_chemical_name_systematic
;
 1,3,5-Tris(bromomethyl)-2,4,6-triethylbenzene
;
_space_group_IT_number 146
_symmetry_cell_setting trigonal
_symmetry_space_group_name_Hall 'R 3'
_symmetry_space_group_name_H-M 'R 3 :H'
_atom_sites_solution_hydrogens geom
_atom_sites_solution_primary direct
_atom_sites_solution_secondary difmap
_audit_creation_method SHELXL-97
_cell_angle_alpha 90.00
_cell_angle_beta 90.00
_cell_angle_gamma 120.00
_cell_formula_units_Z 3
_cell_length_a 16.5648(11)
_cell_length_b 16.5648(11)
_cell_length_c 5.3351(4)
_cell_measurement_reflns_used 2671
_cell_measurement_temperature 296(2)
_cell_measurement_theta_max 28.34
_cell_measurement_theta_min 4.08
_cell_volume 1267.78(15)
_computing_cell_refinement 'Bruker SMART'
_computing_data_collection 'Bruker SMART'
_computing_data_reduction 'Bruker SHELXTL'
_computing_molecular_graphics 'Bruker SHELXTL'
_computing_publication_material 'Bruker SHELXTL'
_computing_structure_refinement 'SHELXL-97 (Sheldrick, 1997)'
_computing_structure_solution 'SHELXS-97 (Sheldrick, 1990)'
_diffrn_ambient_temperature 296(2)
_diffrn_measured_fraction_theta_full 0.996
_diffrn_measured_fraction_theta_max 0.996
_diffrn_measurement_device_type 'CCD area detector'
_diffrn_measurement_method 'phi and omega scans'
_diffrn_radiation_monochromator graphite
_diffrn_radiation_source 'fine-focus sealed tube'
_diffrn_radiation_type MoK\a
_diffrn_radiation_wavelength 0.71073
_diffrn_reflns_av_R_equivalents 0.0528
_diffrn_reflns_av_sigmaI/netI 0.0403
_diffrn_reflns_limit_h_max 20
_diffrn_reflns_limit_h_min -21
_diffrn_reflns_limit_k_max 19
_diffrn_reflns_limit_k_min -21
_diffrn_reflns_limit_l_max 7
_diffrn_reflns_limit_l_min -7
_diffrn_reflns_number 2671
_diffrn_reflns_theta_full 28.34
_diffrn_reflns_theta_max 28.34
_diffrn_reflns_theta_min 4.08
_exptl_absorpt_coefficient_mu 7.143
_exptl_absorpt_correction_type 'Semi-empirical from psi-scans (SADABS)'
_exptl_crystal_colour colourless
_exptl_crystal_density_diffrn 1.733
_exptl_crystal_density_method 'not measured'
_exptl_crystal_description 'hexagonal p'
_exptl_crystal_F_000 648
_exptl_crystal_size_max 0.5
_exptl_crystal_size_mid 0.2
_exptl_crystal_size_min 0.2
_refine_diff_density_max 0.491
_refine_diff_density_min -0.350
_refine_diff_density_rms 0.074
_refine_ls_abs_structure_details 'Flack H D (1983), Acta Cryst. A39, 876-881'
_refine_ls_abs_structure_Flack 0.394(19)
_refine_ls_extinction_coef 0.0064(6)
_refine_ls_extinction_expression Fc^*^=kFc[1+0.001xFc^2^\l^3^/sin(2\q)]^-1/4^
_refine_ls_extinction_method SHELXL
_refine_ls_goodness_of_fit_ref 1.056
_refine_ls_hydrogen_treatment mixed
_refine_ls_matrix_type full
_refine_ls_number_parameters 57
_refine_ls_number_reflns 1341
_refine_ls_number_restraints 1
_refine_ls_restrained_S_all 1.055
_refine_ls_R_factor_all 0.0290
_refine_ls_R_factor_gt 0.0282
_refine_ls_shift/su_max 0.000
_refine_ls_shift/su_mean 0.000
_refine_ls_structure_factor_coef Fsqd
_refine_ls_weighting_details 'calc w=1/[\s^2^(Fo^2^)+(0.0309P)^2^+1.7604P] where P=(Fo^2^+2Fc^2^)/3'
_refine_ls_weighting_scheme calc
_refine_ls_wR_factor_gt 0.0678
_refine_ls_wR_factor_ref 0.0689
_reflns_number_gt 1317
_reflns_number_total 1341
_reflns_threshold_expression >2sigma(I)
_cod_data_source_file 809179jsup1.cif
_cod_data_source_block 6
_cod_depositor_comments
;
The following automatic conversions were performed:

'_symmetry_cell_setting' value 'Trigonal' changed to 'trigonal'
according to /home/saulius/struct/CIF-dictionaries/cif_core.dic
dictionary named 'cif_core.dic' version 2.4.2 from 2011-04-26.

Automatic conversion script
Id: cif_fix_values 1891 2012-01-12 08:04:46Z andrius 
;
_cod_original_sg_symbol_H-M 'R 3'
_cod_database_code 7027193

loop_
_symmetry_equiv_pos_as_xyz
'x, y, z'
'-y, x-y, z'
'-x+y, -x, z'
'x+2/3, y+1/3, z+1/3'
'-y+2/3, x-y+1/3, z+1/3'
'-x+y+2/3, -x+1/3, z+1/3'
'x+1/3, y+2/3, z+2/3'
'-y+1/3, x-y+2/3, z+2/3'
'-x+y+1/3, -x+2/3, z+2/3'

loop_
_atom_site_label
_atom_site_type_symbol
_atom_site_fract_x
_atom_site_fract_y
_atom_site_fract_z
_atom_site_U_iso_or_equiv
_atom_site_adp_type
_atom_site_occupancy
_atom_site_symmetry_multiplicity
_atom_site_calc_flag
_atom_site_refinement_flags
Br1 Br 0.95915(3) 0.20067(3) 0.9880 0.05023(15) Uani 1 1 d .
C1 C 0.7701(3) -0.0372(3) 0.4062(11) 0.0581(11) Uani 1 1 d .
H1A H 0.7078 -0.0476 0.4202 0.070 Uiso 1 1 calc R
H1B H 0.7691 -0.0874 0.3140 0.070 Uiso 1 1 calc R
H1C H 0.8085 0.0205 0.3199 0.070 Uiso 1 1 calc R
C2 C 0.8092(2) -0.0325(2) 0.6644(7) 0.0401(7) Uani 1 1 d .
H2A H 0.7696 -0.0899 0.7507 0.048 Uiso 1 1 calc R
H2B H 0.8085 0.0169 0.7566 0.048 Uiso 1 1 calc R
C3 C 0.90811(19) -0.01608(19) 0.6615(6) 0.0324(6) Uani 1 1 d .
C4 C 0.9844(2) 0.07561(19) 0.6585(6) 0.0338(6) Uani 1 1 d .
C5 C 0.9675(2) 0.1563(2) 0.6483(6) 0.0363(6) Uani 1 1 d .
H5A H 0.9105 0.1379 0.5594 0.044 Uiso 1 1 calc R
H5B H 1.0173 0.2065 0.5573 0.044 Uiso 1 1 calc R

loop_
_atom_site_aniso_label
_atom_site_aniso_U_11
_atom_site_aniso_U_22
_atom_site_aniso_U_33
_atom_site_aniso_U_23
_atom_site_aniso_U_13
_atom_site_aniso_U_12
Br1 0.0581(2) 0.0511(2) 0.0512(2) -0.00297(14) 0.00637(16) 0.03456(19)
C1 0.0428(19) 0.059(3) 0.068(3) 0.001(2) -0.013(2) 0.0223(18)
C2 0.0263(13) 0.0367(14) 0.056(2) 0.0026(13) 0.0014(12) 0.0149(11)
C3 0.0260(12) 0.0300(14) 0.0414(16) 0.0005(11) 0.0003(10) 0.0141(11)
C4 0.0337(14) 0.0279(13) 0.0425(17) 0.0006(11) 0.0004(11) 0.0175(11)
C5 0.0363(14) 0.0310(13) 0.0439(17) 0.0011(11) 0.0000(12) 0.0187(11)

loop_
_atom_type_symbol
_atom_type_description
_atom_type_scat_dispersion_real
_atom_type_scat_dispersion_imag
_atom_type_scat_source
C C 0.0033 0.0016 'International Tables Vol C Tables 4.2.6.8 and 6.1.1.4'
H H 0.0000 0.0000 'International Tables Vol C Tables 4.2.6.8 and 6.1.1.4'
Br Br -0.2901 2.4595 'International Tables Vol C Tables 4.2.6.8 and 6.1.1.4'

loop_
_geom_angle_atom_site_label_1
_geom_angle_atom_site_label_2
_geom_angle_atom_site_label_3
_geom_angle
_geom_angle_site_symmetry_1
C1 C2 C3 113.4(3) .
C4 C3 C4 119.4(3) 2_645
C4 C3 C2 120.7(3) 2_645
C4 C3 C2 119.9(3) .
C3 C4 C3 120.6(3) 3_765
C3 C4 C5 119.7(3) 3_765
C3 C4 C5 119.7(3) .
C4 C5 Br1 112.1(2) .

loop_
_geom_bond_atom_site_label_1
_geom_bond_atom_site_label_2
_geom_bond_distance
_geom_bond_site_symmetry_2
Br1 C5 1.987(3) .
C1 C2 1.508(6) .
C2 C3 1.521(4) .
C3 C4 1.399(4) 2_645
C3 C4 1.409(4) .
C4 C3 1.399(4) 3_765
C4 C5 1.497(4) .
